data_4072875
loop_
_publ_author_name
'Kira, Mitsuo'
'Kadowaki, Tomoyuki'
'Yin, Dongzhu'
'Sakamoto, Kenkichi'
'Iwamoto, Takeaki'
'Kabuto, Chizuko'

_publ_section_title
;
 Synthesis and Structure of Ethynylsilyllithiums
;
_journal_issue 20
_journal_name_full Organometallics
_journal_page_first 4890
_journal_paper_doi 10.1021/om0611103
_journal_volume 26
_journal_year 2007
_chemical_formula_moiety 'C42 H94 Li2 O2 Si8 '
_chemical_formula_sum 'C42 H94 Li2 O2 Si8'
_chemical_formula_weight 869.77
_space_group_IT_number 14
_symmetry_cell_setting monoclinic
_symmetry_Int_Tables_number 14
_symmetry_space_group_name_Hall '-P 2yn'
_symmetry_space_group_name_H-M 'P 1 21/n 1'
_cell_angle_alpha 90
_cell_angle_beta 105.534(6)
_cell_angle_gamma 90
_cell_formula_units_Z 4
_cell_length_a 12.469(2)
_cell_length_b 19.335(2)
_cell_length_c 23.561(3)
_cell_measurement_reflns_used 7401
_cell_measurement_temperature 150.2
_cell_measurement_theta_max 27.5
_cell_measurement_theta_min 3.2
_cell_volume 5472.8(13)
_computing_cell_refinement CRYSTALCLEAR
_computing_data_collection CRYSTALCLEAR
_computing_data_reduction 'teXsan Ver. 1.11'
_computing_publication_material 'teXsan Ver. 1.11'
_computing_structure_refinement SHELXL97
_computing_structure_solution SIR92
_diffrn_detector_area_resol_mean 14.62
_diffrn_measurement_device_type 'Rigaku/MSC Mercury CCD'
_diffrn_measurement_method \w
_diffrn_radiation_type 'Mo K\a'
_diffrn_radiation_wavelength 0.7107
_diffrn_reflns_av_R_equivalents 0.000
_diffrn_reflns_limit_h_max 14
_diffrn_reflns_limit_h_min 0
_diffrn_reflns_limit_k_max 22
_diffrn_reflns_limit_k_min 0
_diffrn_reflns_limit_l_max 26
_diffrn_reflns_limit_l_min -28
_diffrn_reflns_number 440
_diffrn_reflns_theta_max 25.00
_exptl_absorpt_coefficient_mu 0.226
_exptl_absorpt_correction_type none
_exptl_crystal_colour Colorless
_exptl_crystal_density_diffrn 1.055
_exptl_crystal_density_method 'not measured'
_exptl_crystal_description Prism
_exptl_crystal_size_max 0.200
_exptl_crystal_size_mid 0.200
_exptl_crystal_size_min 0.200
_refine_diff_density_max 0.67
_refine_diff_density_min -0.61
_refine_ls_extinction_coef 0.0000
_refine_ls_extinction_expression Fc^*^=kFc[1+0.001xFc^2^\l^3^/sin(2\q)]^-1/4^
_refine_ls_extinction_method SHELXL
_refine_ls_goodness_of_fit_ref 0.709
_refine_ls_hydrogen_treatment noref
_refine_ls_number_parameters 442
_refine_ls_number_reflns 4669
_refine_ls_R_factor_gt 0.0818
_refine_ls_shift/su_max 0.0000
_refine_ls_structure_factor_coef Fsqd
_refine_ls_weighting_details 'w = 1/[\s^2^(Fo^2^) + (0.1890P)^2^+40.6283P] where P=(Fo^2^+2Fc^2^)/3'
_refine_ls_weighting_scheme calc
_refine_ls_wR_factor_ref 0.3157
_reflns_number_gt 4669
_reflns_number_total 9447
_reflns_threshold_expression >2.0sigma(I)
_cod_data_source_file om0611103-file001.cif
_cod_data_source_block silyllithium
_cod_original_cell_volume 5473(1)
_cod_original_formula_sum 'C42 H94 Li2 O2 Si8 '
_cod_database_code 4072875

loop_
_symmetry_equiv_pos_as_xyz
x,y,z
1/2-x,1/2+y,1/2-z
-x,-y,-z
1/2+x,1/2-y,1/2+z

loop_
_atom_site_label
_atom_site_type_symbol
_atom_site_fract_x
_atom_site_fract_y
_atom_site_fract_z
_atom_site_U_iso_or_equiv
_atom_site_adp_type
_atom_site_occupancy
_atom_site_calc_flag
Si(1) Si 0.9686(1) 0.19506(9) 0.89774(8) 0.0358(4) Uani 1.00 d
Si(2) Si 0.8990(2) 0.2208(1) 0.9783(1) 0.0665(7) Uani 1.00 d
Si(3) Si 0.9025(2) 0.0863(1) 0.85845(8) 0.0384(5) Uani 1.00 d
Si(4) Si 1.3408(2) 0.1005(1) 0.98586(9) 0.0480(5) Uani 1.00 d
Si(5) Si 1.1468(2) 0.3642(1) 0.82387(8) 0.0377(5) Uani 1.00 d
Si(6) Si 1.2930(2) 0.3266(2) 0.7865(1) 0.0820(9) Uani 1.00 d
Si(7) Si 1.1215(2) 0.4851(1) 0.81320(9) 0.0441(5) Uani 1.00 d
Si(8) Si 1.3494(2) 0.3799(1) 1.0330(1) 0.0565(6) Uani 1.00 d
O O 0.8373(4) 0.3046(3) 0.7542(2) 0.057(1) Uani 1.00 d
C(1) C 1.1116(5) 0.1650(3) 0.9384(3) 0.039(2) Uani 1.00 d
C(2) C 1.2089(5) 0.1486(4) 0.9587(3) 0.040(2) Uani 1.00 d
C(3) C 1.2302(5) 0.3659(3) 0.9034(3) 0.041(2) Uani 1.00 d
C(4) C 1.2753(6) 0.3619(4) 0.9559(3) 0.043(2) Uani 1.00 d
C(5) C 0.7813(9) 0.2829(5) 0.9590(5) 0.082(3) Uani 1.00 d
C(6) C 0.802(1) 0.3468(7) 0.9283(7) 0.134(5) Uani 1.00 d
C(7) C 0.6829(9) 0.2484(8) 0.9134(6) 0.120(5) Uani 1.00 d
C(8) C 0.743(1) 0.3036(8) 1.0138(6) 0.133(5) Uani 1.00 d
C(9) C 0.865(2) 0.1474(8) 1.0189(7) 0.22(1) Uani 1.00 d
C(10) C 1.016(1) 0.270(1) 1.0322(7) 0.20(1) Uani 1.00 d
C(11) C 0.9485(7) 0.0674(4) 0.7892(3) 0.055(2) Uani 1.00 d
C(12) C 1.0740(9) 0.0724(6) 0.8018(4) 0.088(3) Uani 1.00 d
C(13) C 0.892(1) 0.1175(6) 0.7400(4) 0.098(4) Uani 1.00 d
C(14) C 0.9142(8) -0.0048(6) 0.7667(5) 0.086(3) Uani 1.00 d
C(15) C 0.9562(7) 0.0155(4) 0.9123(4) 0.059(2) Uani 1.00 d
C(16) C 0.7464(7) 0.0830(4) 0.8387(4) 0.063(2) Uani 1.00 d
C(17) C 1.350(1) 0.0669(8) 1.0589(5) 0.131(6) Uani 1.00 d
C(18) C 1.4605(9) 0.1565(9) 0.989(1) 0.22(1) Uani 1.00 d
C(19) C 1.341(1) 0.031(1) 0.9345(6) 0.21(1) Uani 1.00 d
C(20) C 1.251(2) 0.290(1) 0.715(1) 0.22(1) Uani 1.00 d
C(21) C 1.171(1) 0.2340(8) 0.7033(6) 0.125(5) Uani 1.00 d
C(22) C 1.355(2) 0.261(1) 0.696(1) 0.23(1) Uani 1.00 d
C(23) C 1.218(3) 0.372(1) 0.6802(10) 0.30(2) Uani 1.00 d
C(24) C 1.336(1) 0.2323(8) 0.8304(6) 0.125(5) Uani 1.00 d
C(25) C 1.4205(8) 0.3780(6) 0.8099(6) 0.106(4) Uani 1.00 d
C(26) C 1.0106(6) 0.5157(4) 0.8493(3) 0.052(2) Uani 1.00 d
C(27) C 0.9867(8) 0.5925(5) 0.8395(4) 0.077(3) Uani 1.00 d
C(28) C 0.9006(7) 0.4773(5) 0.8230(4) 0.070(2) Uani 1.00 d
C(29) C 1.0471(8) 0.5024(5) 0.9157(4) 0.076(3) Uani 1.00 d
C(30) C 1.2529(7) 0.5335(4) 0.8478(4) 0.070(3) Uani 1.00 d
C(31) C 1.0748(9) 0.5102(5) 0.7334(4) 0.073(3) Uani 1.00 d
C(32) C 1.492(1) 0.392(2) 1.0378(9) 0.30(2) Uani 1.00 d
C(33) C 1.292(2) 0.455(1) 1.0579(6) 0.20(1) Uani 1.00 d
C(34) C 1.337(3) 0.3070(8) 1.0785(6) 0.29(2) Uani 1.00 d
C(35) C 0.7242(7) 0.2881(6) 0.7530(4) 0.085(3) Uani 1.00 d
C(36) C 0.6633(9) 0.2863(8) 0.6907(5) 0.118(5) Uani 1.00 d
C(37) C 0.7246(9) 0.3354(7) 0.6631(5) 0.103(4) Uani 1.00 d
C(38) C 0.8394(7) 0.3324(5) 0.6987(4) 0.063(2) Uani 1.00 d
Li(1) Li 0.9656(9) 0.2909(6) 0.8164(5) 0.044(3) Uani 1.00 d
Li(2) Li 1.175(1) 0.2633(7) 0.9171(6) 0.062(4) Uani 1.00 d
H(1) H 0.8245 0.3355 0.8928 0.1344 Uiso 1.00 calc
H(2) H 0.7394 0.3763 0.9172 0.1344 Uiso 1.00 calc
H(3) H 0.8635 0.3735 0.9528 0.1344 Uiso 1.00 calc
H(4) H 0.6186 0.2762 0.9018 0.1205 Uiso 1.00 calc
H(5) H 0.6604 0.2046 0.9282 0.1205 Uiso 1.00 calc
H(6) H 0.7039 0.2351 0.8777 0.1205 Uiso 1.00 calc
H(7) H 0.8024 0.3296 1.0411 0.1328 Uiso 1.00 calc
H(8) H 0.6790 0.3311 1.0044 0.1328 Uiso 1.00 calc
H(9) H 0.7302 0.2633 1.0353 0.1328 Uiso 1.00 calc
H(10) H 0.8497 0.1623 1.0538 0.2182 Uiso 1.00 calc
H(11) H 0.9265 0.1158 1.0281 0.2182 Uiso 1.00 calc
H(12) H 0.8018 0.1236 0.9948 0.2182 Uiso 1.00 calc
H(13) H 0.9982 0.2886 1.0645 0.1997 Uiso 1.00 calc
H(14) H 1.0849 0.2463 1.0425 0.1997 Uiso 1.00 calc
H(15) H 1.0357 0.3138 1.0103 0.1997 Uiso 1.00 calc
H(16) H 1.1002 0.1176 0.8157 0.0877 Uiso 1.00 calc
H(17) H 1.0975 0.0637 0.7666 0.0877 Uiso 1.00 calc
H(18) H 1.1103 0.0393 0.8308 0.0877 Uiso 1.00 calc
H(19) H 0.8133 0.1139 0.7305 0.0984 Uiso 1.00 calc
H(20) H 0.9115 0.1650 0.7524 0.0984 Uiso 1.00 calc
H(21) H 0.9161 0.1097 0.7054 0.0984 Uiso 1.00 calc
H(22) H 0.9356 -0.0148 0.7318 0.0857 Uiso 1.00 calc
H(23) H 0.8345 -0.0106 0.7582 0.0857 Uiso 1.00 calc
H(24) H 0.9475 -0.0390 0.7960 0.0857 Uiso 1.00 calc
H(25) H 0.9317 0.0217 0.9477 0.0587 Uiso 1.00 calc
H(26) H 1.0362 0.0149 0.9242 0.0587 Uiso 1.00 calc
H(27) H 0.9308 -0.0288 0.8963 0.0587 Uiso 1.00 calc
H(28) H 0.7193 0.0894 0.8735 0.0631 Uiso 1.00 calc
H(29) H 0.7129 0.1180 0.8112 0.0631 Uiso 1.00 calc
H(30) H 0.7185 0.0388 0.8223 0.0631 Uiso 1.00 calc
H(31) H 1.4173 0.0418 1.0747 0.1308 Uiso 1.00 calc
H(32) H 1.2885 0.0368 1.0589 0.1308 Uiso 1.00 calc
H(33) H 1.3478 0.1041 1.0864 0.1308 Uiso 1.00 calc
H(34) H 1.5277 0.1339 1.0057 0.2162 Uiso 1.00 calc
H(35) H 1.4573 0.1960 1.0170 0.2162 Uiso 1.00 calc
H(36) H 1.4576 0.1767 0.9531 0.2162 Uiso 1.00 calc
H(37) H 1.4066 0.0027 0.9474 0.2083 Uiso 1.00 calc
H(38) H 1.2777 -0.0003 0.9325 0.2083 Uiso 1.00 calc
H(39) H 1.3349 0.0469 0.8961 0.2083 Uiso 1.00 calc
H(40) H 1.1513 0.2174 0.6634 0.1248 Uiso 1.00 calc
H(41) H 1.0987 0.2482 0.7105 0.1248 Uiso 1.00 calc
H(42) H 1.1967 0.1963 0.7290 0.1248 Uiso 1.00 calc
H(43) H 1.3870 0.2215 0.7239 0.2298 Uiso 1.00 calc
H(44) H 1.3415 0.2427 0.6583 0.2298 Uiso 1.00 calc
H(45) H 1.4160 0.2935 0.7029 0.2298 Uiso 1.00 calc
H(46) H 1.1964 0.3708 0.6395 0.3043 Uiso 1.00 calc
H(47) H 1.2893 0.4010 0.6911 0.3043 Uiso 1.00 calc
H(48) H 1.1677 0.3975 0.6958 0.3043 Uiso 1.00 calc
H(49) H 1.3941 0.2093 0.8186 0.1254 Uiso 1.00 calc
H(50) H 1.2738 0.2020 0.8247 0.1254 Uiso 1.00 calc
H(51) H 1.3636 0.2398 0.8731 0.1254 Uiso 1.00 calc
H(52) H 1.4394 0.3845 0.8529 0.1058 Uiso 1.00 calc
H(53) H 1.4095 0.4232 0.7930 0.1058 Uiso 1.00 calc
H(54) H 1.4808 0.3564 0.8008 0.1058 Uiso 1.00 calc
H(55) H 1.0534 0.6193 0.8551 0.0772 Uiso 1.00 calc
H(56) H 0.9319 0.6076 0.8581 0.0772 Uiso 1.00 calc
H(57) H 0.9608 0.6027 0.7981 0.0772 Uiso 1.00 calc
H(58) H 0.8449 0.4916 0.8423 0.0701 Uiso 1.00 calc
H(59) H 0.9097 0.4283 0.8282 0.0701 Uiso 1.00 calc
H(60) H 0.8726 0.4867 0.7820 0.0701 Uiso 1.00 calc
H(61) H 0.9907 0.5152 0.9341 0.0760 Uiso 1.00 calc
H(62) H 1.1136 0.5277 0.9342 0.0760 Uiso 1.00 calc
H(63) H 1.0636 0.4539 0.9240 0.0760 Uiso 1.00 calc
H(64) H 1.2425 0.5820 0.8424 0.0695 Uiso 1.00 calc
H(65) H 1.3117 0.5193 0.8312 0.0695 Uiso 1.00 calc
H(66) H 1.2770 0.5244 0.8895 0.0695 Uiso 1.00 calc
H(67) H 1.0662 0.5590 0.7290 0.0733 Uiso 1.00 calc
H(68) H 1.1279 0.4953 0.7130 0.0733 Uiso 1.00 calc
H(69) H 1.0047 0.4889 0.7144 0.0733 Uiso 1.00 calc
H(70) H 1.4980 0.4336 1.0118 0.3015 Uiso 1.00 calc
H(71) H 1.5225 0.3552 1.0220 0.3015 Uiso 1.00 calc
H(72) H 1.5333 0.4042 1.0754 0.3015 Uiso 1.00 calc
H(73) H 1.2974 0.4955 1.0326 0.1969 Uiso 1.00 calc
H(74) H 1.3323 0.4684 1.0969 0.1969 Uiso 1.00 calc
H(75) H 1.2158 0.4504 1.0561 0.1969 Uiso 1.00 calc
H(76) H 1.3755 0.3143 1.1185 0.2870 Uiso 1.00 calc
H(77) H 1.2587 0.2988 1.0768 0.2870 Uiso 1.00 calc
H(78) H 1.3638 0.2654 1.0650 0.2870 Uiso 1.00 calc
H(79) H 0.6922 0.3230 0.7731 0.0849 Uiso 1.00 calc
H(80) H 0.7193 0.2448 0.7725 0.0849 Uiso 1.00 calc
H(81) H 0.6657 0.2394 0.6745 0.1175 Uiso 1.00 calc
H(82) H 0.5858 0.2973 0.6836 0.1175 Uiso 1.00 calc
H(83) H 0.7156 0.3234 0.6225 0.1033 Uiso 1.00 calc
H(84) H 0.6926 0.3807 0.6638 0.1033 Uiso 1.00 calc
H(85) H 0.8841 0.3029 0.6801 0.0635 Uiso 1.00 calc
H(86) H 0.8745 0.3772 0.7030 0.0635 Uiso 1.00 calc

loop_
_atom_site_aniso_label
_atom_site_aniso_U_11
_atom_site_aniso_U_22
_atom_site_aniso_U_33
_atom_site_aniso_U_12
_atom_site_aniso_U_13
_atom_site_aniso_U_23
Si(1) 0.0302(9) 0.034(1) 0.041(1) -0.0007(7) 0.0059(8) -0.0005(8)
Si(2) 0.079(2) 0.072(2) 0.048(1) 0.035(1) 0.017(1) 0.000(1)
Si(3) 0.0368(10) 0.036(1) 0.038(1) -0.0030(8) 0.0026(8) -0.0018(8)
Si(4) 0.033(1) 0.058(1) 0.052(1) 0.0092(9) 0.0098(9) 0.009(1)
Si(5) 0.0356(10) 0.038(1) 0.040(1) -0.0038(8) 0.0114(8) -0.0017(8)
Si(6) 0.040(1) 0.121(2) 0.088(2) 0.002(1) 0.022(1) -0.039(2)
Si(7) 0.049(1) 0.039(1) 0.042(1) -0.0019(9) 0.0078(9) 0.0026(9)
Si(8) 0.054(1) 0.053(1) 0.052(1) 0.000(1) -0.005(1) -0.005(1)
O 0.043(3) 0.070(4) 0.049(3) -0.010(3) -0.004(2) 0.018(3)
C(1) 0.038(4) 0.032(4) 0.048(4) 0.000(3) 0.014(3) 0.000(3)
C(2) 0.039(4) 0.039(4) 0.040(4) -0.003(3) 0.005(3) 0.005(3)
C(3) 0.038(4) 0.031(4) 0.055(5) -0.005(3) 0.017(3) 0.005(3)
C(4) 0.043(4) 0.039(4) 0.046(4) -0.001(3) 0.009(3) 0.000(3)
C(5) 0.101(8) 0.066(6) 0.086(7) 0.027(6) 0.040(6) 0.003(5)
C(6) 0.16(1) 0.077(9) 0.18(1) 0.056(9) 0.08(1) 0.034(9)
C(7) 0.068(7) 0.16(1) 0.13(1) 0.021(8) 0.020(7) 0.004(9)
C(8) 0.15(1) 0.15(1) 0.122(10) 0.070(10) 0.070(9) -0.025(9)
C(9) 0.44(3) 0.14(1) 0.16(1) 0.17(2) 0.23(2) 0.10(1)
C(10) 0.12(1) 0.30(2) 0.14(1) 0.08(1) -0.049(9) -0.15(1)
C(11) 0.065(5) 0.055(5) 0.041(4) 0.010(4) 0.010(4) -0.011(4)
C(12) 0.085(7) 0.120(9) 0.070(6) -0.022(6) 0.042(5) -0.032(6)
C(13) 0.15(1) 0.105(9) 0.042(5) 0.030(8) 0.025(6) 0.005(5)
C(14) 0.081(7) 0.089(7) 0.084(7) 0.011(5) 0.016(5) -0.047(6)
C(15) 0.067(5) 0.038(4) 0.064(5) -0.005(4) 0.006(4) 0.001(4)
C(16) 0.051(5) 0.062(5) 0.070(6) -0.014(4) 0.006(4) -0.018(4)
C(17) 0.107(9) 0.20(2) 0.104(9) 0.086(10) 0.060(7) 0.087(10)
C(18) 0.032(6) 0.19(2) 0.39(3) -0.009(8) -0.011(10) 0.16(2)
C(19) 0.16(1) 0.30(2) 0.11(1) 0.18(2) -0.049(9) -0.11(1)
C(20) 0.18(2) 0.26(2) 0.30(2) -0.10(2) 0.19(2) -0.21(2)
C(21) 0.15(1) 0.14(1) 0.093(9) -0.006(10) 0.037(8) -0.056(8)
C(22) 0.22(2) 0.25(2) 0.30(2) -0.03(2) 0.21(2) -0.13(2)
C(23) 0.49(4) 0.30(3) 0.21(2) 0.31(3) 0.26(2) 0.22(2)
C(24) 0.121(9) 0.16(1) 0.118(9) 0.088(9) 0.067(8) 0.069(9)
C(25) 0.060(6) 0.095(8) 0.18(1) -0.007(6) 0.056(7) 0.003(8)
C(26) 0.060(5) 0.051(5) 0.040(4) 0.011(4) 0.007(3) -0.005(3)
C(27) 0.095(7) 0.051(5) 0.080(6) 0.024(5) 0.014(5) -0.009(5)
C(28) 0.054(5) 0.074(6) 0.084(6) 0.006(4) 0.022(5) -0.011(5)
C(29) 0.084(6) 0.092(7) 0.052(5) 0.035(5) 0.018(5) 0.006(5)
C(30) 0.065(5) 0.048(5) 0.089(7) -0.020(4) 0.009(5) -0.001(4)
C(31) 0.112(8) 0.058(5) 0.054(5) 0.004(5) 0.028(5) 0.007(4)
C(32) 0.064(9) 0.62(5) 0.21(2) -0.10(2) 0.00(1) -0.20(3)
C(33) 0.23(2) 0.25(2) 0.075(8) 0.17(2) -0.026(10) -0.07(1)
C(34) 0.58(4) 0.11(1) 0.059(8) -0.12(2) -0.11(2) 0.036(8)
C(35) 0.051(5) 0.125(9) 0.074(6) -0.004(5) 0.008(5) 0.029(6)
C(36) 0.061(6) 0.20(1) 0.078(7) -0.036(8) -0.004(5) 0.038(8)
C(37) 0.082(7) 0.15(1) 0.067(6) 0.028(7) 0.003(6) 0.035(7)
C(38) 0.072(5) 0.067(6) 0.046(5) -0.021(4) 0.007(4) 0.004(4)
Li(1) 0.033(6) 0.051(7) 0.046(7) -0.006(5) 0.008(5) 0.013(5)
Li(2) 0.059(8) 0.050(8) 0.074(9) -0.010(6) 0.012(7) 0.025(7)

loop_
_atom_type_symbol
_atom_type_description
_atom_type_scat_dispersion_real
_atom_type_scat_dispersion_imag
_atom_type_scat_source
C C 0.003 0.002
;International Tables for Crystallography
(1992, Vol. C, Tables 4.2.6.8 and 6.1.1.4)
;
H H 0.000 0.000
;International Tables for Crystallography
(1992, Vol. C, Table 6.1.1.4)
;
Si Si 0.082 0.070
;International Tables for Crystallography
(1992, Vol. C, Tables 4.2.6.8 and 6.1.1.4)
;
Li Li 0.000 0.000
;International Tables for Crystallography
(1992, Vol. C, Tables 4.2.6.8 and 6.1.1.4)
;
O O 0.011 0.006
;International Tables for Crystallography
(1992, Vol. C, Tables 4.2.6.8 and 6.1.1.4)
;

loop_
_geom_angle_atom_site_label_1
_geom_angle_atom_site_label_2
_geom_angle_atom_site_label_3
_geom_angle
_geom_angle_publ_flag
Si(2) Si(1) Si(3) 110.0(1) yes
Si(2) Si(1) C(1) 99.2(2) yes
Si(2) Si(1) Li(1) 120.0(3) yes
Si(3) Si(1) C(1) 96.2(2) yes
Si(3) Si(1) Li(1) 113.8(3) yes
C(1) Si(1) Li(1) 114.3(3) yes
Si(1) Si(2) C(5) 112.3(4) yes
Si(1) Si(2) C(9) 116.7(6) yes
Si(1) Si(2) C(10) 105.3(5) yes
C(5) Si(2) C(9) 110.5(8) yes
C(5) Si(2) C(10) 104.7(7) yes
C(9) Si(2) C(10) 106.3(8) yes
Si(1) Si(3) C(11) 110.7(3) yes
Si(1) Si(3) C(15) 111.3(2) yes
Si(1) Si(3) C(16) 111.0(3) yes
C(11) Si(3) C(15) 107.8(4) yes
C(11) Si(3) C(16) 108.1(4) yes
C(15) Si(3) C(16) 107.6(4) yes
C(2) Si(4) C(17) 109.4(5) yes
C(2) Si(4) C(18) 110.9(5) yes
C(2) Si(4) C(19) 107.5(5) yes
C(17) Si(4) C(18) 109.0(8) yes
C(17) Si(4) C(19) 111.0(8) yes
C(18) Si(4) C(19) 109.0(9) yes
Si(6) Si(5) Si(7) 111.3(1) yes
Si(6) Si(5) C(3) 95.8(2) yes
Si(6) Si(5) Li(1) 123.2(3) yes
Si(7) Si(5) C(3) 96.4(2) yes
Si(7) Si(5) Li(1) 115.9(3) yes
C(3) Si(5) Li(1) 108.1(3) yes
Si(5) Si(6) C(20) 114.9(6) yes
Si(5) Si(6) C(24) 101.9(4) yes
Si(5) Si(6) C(25) 114.8(5) yes
C(20) Si(6) C(24) 95.3(8) yes
C(20) Si(6) C(25) 120.8(9) yes
C(24) Si(6) C(25) 103.8(5) yes
Si(5) Si(7) C(26) 110.7(3) yes
Si(5) Si(7) C(30) 111.8(3) yes
Si(5) Si(7) C(31) 111.0(3) yes
C(26) Si(7) C(30) 107.8(4) yes
C(26) Si(7) C(31) 107.5(4) yes
C(30) Si(7) C(31) 107.9(4) yes
C(4) Si(8) C(32) 108.6(8) yes
C(4) Si(8) C(33) 109.7(5) yes
C(4) Si(8) C(34) 109.8(6) yes
C(32) Si(8) C(33) 111(1) yes
C(32) Si(8) C(34) 108(1) yes
C(33) Si(8) C(34) 109.4(9) yes
C(35) O C(38) 109.0(6) yes
C(35) O Li(1) 127.6(6) yes
C(38) O Li(1) 123.4(6) yes
Si(1) C(1) C(2) 171.6(7) yes
Si(1) C(1) Li(2) 87.9(4) yes
C(2) C(1) Li(2) 86.2(6) yes
Si(4) C(2) C(1) 164.8(6) yes
Si(5) C(3) C(4) 172.7(6) yes
Si(5) C(3) Li(2) 91.1(4) yes
C(4) C(3) Li(2) 82.5(6) yes
Si(8) C(4) C(3) 165.1(6) yes
Si(8) C(4) Li(2) 128.2(5) yes
C(3) C(4) Li(2) 66.4(6) yes
Si(2) C(5) C(6) 115.1(9) yes
Si(2) C(5) C(7) 108.6(8) yes
Si(2) C(5) C(8) 111.3(7) yes
C(6) C(5) C(7) 103.2(10) yes
C(6) C(5) C(8) 109(1) yes
C(7) C(5) C(8) 109(1) yes
Si(3) C(11) C(12) 110.6(6) yes
Si(3) C(11) C(13) 110.2(7) yes
Si(3) C(11) C(14) 110.9(7) yes
C(12) C(11) C(13) 110.4(8) yes
C(12) C(11) C(14) 107.9(8) yes
C(13) C(11) C(14) 106.8(7) yes
Si(6) C(20) C(21) 119(1) yes
Si(6) C(20) C(22) 110(1) yes
Si(6) C(20) C(23) 92(1) yes
C(21) C(20) C(22) 105(1) yes
C(21) C(20) C(23) 121(1) yes
C(22) C(20) C(23) 107(1) yes
Si(7) C(26) C(27) 111.8(6) yes
Si(7) C(26) C(28) 110.2(6) yes
Si(7) C(26) C(29) 110.6(6) yes
C(27) C(26) C(28) 107.1(7) yes
C(27) C(26) C(29) 108.3(7) yes
C(28) C(26) C(29) 108.6(7) yes
O C(35) C(36) 105.5(9) yes
C(35) C(36) C(37) 103.7(9) yes
C(36) C(37) C(38) 105.5(9) yes
O C(38) C(37) 106.7(8) yes
Si(1) Li(1) Si(5) 118.7(4) yes
Si(1) Li(1) O 120.3(6) yes
Si(5) Li(1) O 120.9(6) yes
C(1) Li(2) C(3) 173.6(9) yes
C(1) Li(2) C(4) 144.8(7) yes
C(3) Li(2) C(4) 31.1(3) yes

loop_
_geom_bond_atom_site_label_1
_geom_bond_atom_site_label_2
_geom_bond_distance
_geom_bond_publ_flag
Si(1) Si(2) 2.341(3) yes
Si(1) Si(3) 2.355(3) yes
Si(1) C(1) 1.877(6) yes
Si(1) Li(1) 2.66(1) yes
Si(2) C(5) 1.86(1) yes
Si(2) C(9) 1.82(2) yes
Si(2) C(10) 1.91(2) yes
Si(3) C(11) 1.904(9) yes
Si(3) C(15) 1.866(8) yes
Si(3) C(16) 1.877(8) yes
Si(4) C(2) 1.849(7) yes
Si(4) C(17) 1.81(1) yes
Si(4) C(18) 1.83(1) yes
Si(4) C(19) 1.81(2) yes
Si(5) Si(6) 2.341(4) yes
Si(5) Si(7) 2.363(3) yes
Si(5) C(3) 1.885(7) yes
Si(5) Li(1) 2.63(1) yes
Si(6) C(20) 1.78(2) yes
Si(6) C(24) 2.09(1) yes
Si(6) C(25) 1.83(1) yes
Si(7) C(26) 1.901(9) yes
Si(7) C(30) 1.873(8) yes
Si(7) C(31) 1.876(9) yes
Si(8) C(4) 1.837(7) yes
Si(8) C(32) 1.77(2) yes
Si(8) C(33) 1.79(2) yes
Si(8) C(34) 1.80(2) yes
O C(35) 1.44(1) yes
O C(38) 1.42(1) yes
O Li(1) 1.88(1) yes
C(1) C(2) 1.220(9) yes
C(1) Li(2) 2.17(2) yes
C(3) C(4) 1.215(10) yes
C(3) Li(2) 2.15(2) yes
C(4) Li(2) 2.33(1) yes
C(5) C(6) 1.49(2) yes
C(5) C(7) 1.55(2) yes
C(5) C(8) 1.54(2) yes
C(11) C(12) 1.52(1) yes
C(11) C(13) 1.53(1) yes
C(11) C(14) 1.51(1) yes
C(20) C(21) 1.45(3) yes
C(20) C(22) 1.58(3) yes
C(20) C(23) 1.77(3) yes
C(26) C(27) 1.52(1) yes
C(26) C(28) 1.54(1) yes
C(26) C(29) 1.53(1) yes
C(35) C(36) 1.46(1) yes
C(36) C(37) 1.47(2) yes
C(37) C(38) 1.45(1) yes

loop_
_geom_contact_atom_site_label_1
_geom_contact_atom_site_label_2
_geom_contact_distance
Si(1) Li(1) 2.66(1)
Si(5) Li(1) 2.63(1)

loop_
_geom_torsion_atom_site_label_1
_geom_torsion_atom_site_label_2
_geom_torsion_atom_site_label_3
_geom_torsion_atom_site_label_4
_geom_torsion
_geom_torsion_publ_flag
Si(1) Si(2) C(5) C(6) -50.7(9) yes
Si(1) Si(2) C(5) C(7) 64.4(9) yes
Si(1) Si(2) C(5) C(8) -175.4(7) yes
Si(1) Si(3) C(11) C(12) 55.7(7) yes
Si(1) Si(3) C(11) C(13) -66.6(7) yes
Si(1) Si(3) C(11) C(14) 175.4(5) yes
Si(1) C(1) C(2) Si(4) -111(4) yes
Si(1) C(1) Li(2) C(3) 76(6) yes
Si(1) C(1) Li(2) C(4) 123(1) yes
Si(1) Li(1) Si(5) Si(6) 84.4(5) yes
Si(1) Li(1) Si(5) Si(7) -132.4(4) yes
Si(1) Li(1) Si(5) C(3) -25.5(6) yes
Si(1) Li(1) O C(35) 23(1) yes
Si(1) Li(1) O C(38) -154.2(6) yes
Si(2) Si(1) Si(3) C(11) 175.5(3) yes
Si(2) Si(1) Si(3) C(15) -64.5(3) yes
Si(2) Si(1) Si(3) C(16) 55.4(3) yes
Si(2) Si(1) C(1) C(2) -150(4) yes
Si(2) Si(1) C(1) Li(2) -104.3(5) yes
Si(2) Si(1) Li(1) Si(5) 96.7(5) yes
Si(2) Si(1) Li(1) O -84.4(7) yes
Si(3) Si(1) Si(2) C(5) -102.0(4) yes
Si(3) Si(1) Si(2) C(9) 27.0(7) yes
Si(3) Si(1) Si(2) C(10) 144.6(6) yes
Si(3) Si(1) C(1) C(2) 98(4) yes
Si(3) Si(1) C(1) Li(2) 144.2(5) yes
Si(3) Si(1) Li(1) Si(5) -130.1(4) yes
Si(3) Si(1) Li(1) O 48.8(7) yes
Si(4) C(2) C(1) Li(2) -157(2) yes
Si(5) Si(6) C(20) C(21) -53(1) yes
Si(5) Si(6) C(20) C(22) -175(1) yes
Si(5) Si(6) C(20) C(23) 74(1) yes
Si(5) Si(7) C(26) C(27) -176.0(5) yes
Si(5) Si(7) C(26) C(28) -57.0(6) yes
Si(5) Si(7) C(26) C(29) 63.2(6) yes
Si(5) C(3) C(4) Si(8) -141(3) yes
Si(5) C(3) C(4) Li(2) 27(4) yes
Si(5) C(3) Li(2) C(1) -122(6) yes
Si(5) C(3) Li(2) C(4) -176.6(7) yes
Si(5) Li(1) Si(1) C(1) -20.9(6) yes
Si(5) Li(1) O C(35) -157.2(7) yes
Si(5) Li(1) O C(38) 24(1) yes
Si(6) Si(5) Si(7) C(26) -175.3(2) yes
Si(6) Si(5) Si(7) C(30) -55.1(4) yes
Si(6) Si(5) Si(7) C(31) 65.4(4) yes
Si(6) Si(5) C(3) C(4) -122(5) yes
Si(6) Si(5) C(3) Li(2) -94.7(5) yes
Si(6) Si(5) Li(1) O -94.5(7) yes
Si(7) Si(5) Si(6) C(20) -99.8(8) yes
Si(7) Si(5) Si(6) C(24) 158.5(4) yes
Si(7) Si(5) Si(6) C(25) 47.0(5) yes
Si(7) Si(5) C(3) C(4) 125(5) yes
Si(7) Si(5) C(3) Li(2) 153.0(5) yes
Si(7) Si(5) Li(1) O 48.7(7) yes
Si(8) C(4) C(3) Li(2) -168(2) yes
Si(8) C(4) Li(2) C(1) 5(1) yes
Si(8) C(4) Li(2) C(3) 176.4(9) yes
O C(35) C(36) C(37) -28(1) yes
O C(38) C(37) C(36) -20(1) yes
O Li(1) Si(1) C(1) 158.1(6) yes
O Li(1) Si(5) C(3) 155.6(6) yes
C(1) Si(1) Si(2) C(5) 157.8(4) yes
C(1) Si(1) Si(2) C(9) -73.1(8) yes
C(1) Si(1) Si(2) C(10) 44.4(7) yes
C(1) Si(1) Si(3) C(11) -82.3(3) yes
C(1) Si(1) Si(3) C(15) 37.6(4) yes
C(1) Si(1) Si(3) C(16) 157.5(4) yes
C(1) C(2) Si(4) C(17) -77(2) yes
C(1) C(2) Si(4) C(18) 162(2) yes
C(1) C(2) Si(4) C(19) 43(2) yes
C(1) Li(2) C(3) C(4) 54(6) yes
C(1) Li(2) C(4) C(3) -171(1) yes
C(2) C(1) Si(1) Li(1) -21(4) yes
C(2) C(1) Li(2) C(3) -109(6) yes
C(2) C(1) Li(2) C(4) -62(1) yes
C(3) Si(5) Si(6) C(20) 161.0(9) yes
C(3) Si(5) Si(6) C(24) 59.3(4) yes
C(3) Si(5) Si(6) C(25) -52.2(5) yes
C(3) Si(5) Si(7) C(26) -76.5(3) yes
C(3) Si(5) Si(7) C(30) 43.7(4) yes
C(3) Si(5) Si(7) C(31) 164.2(4) yes
C(3) C(4) Si(8) C(32) -74(2) yes
C(3) C(4) Si(8) C(33) 47(2) yes
C(3) C(4) Si(8) C(34) 168(2) yes
C(4) C(3) Si(5) Li(1) 5(5) yes
C(5) Si(2) Si(1) Li(1) 32.8(5) yes
C(6) C(5) Si(2) C(9) 177.1(10) yes
C(6) C(5) Si(2) C(10) 63(1) yes
C(7) C(5) Si(2) C(9) -67(1) yes
C(7) C(5) Si(2) C(10) 178.1(9) yes
C(8) C(5) Si(2) C(9) 52.4(10) yes
C(8) C(5) Si(2) C(10) -61(1) yes
C(9) Si(2) Si(1) Li(1) 161.8(8) yes
C(10) Si(2) Si(1) Li(1) -80.6(7) yes
C(11) Si(3) Si(1) Li(1) 37.7(4) yes
C(12) C(11) Si(3) C(15) -66.4(7) yes
C(12) C(11) Si(3) C(16) 177.6(6) yes
C(13) C(11) Si(3) C(15) 171.3(6) yes
C(13) C(11) Si(3) C(16) 55.3(7) yes
C(14) C(11) Si(3) C(15) 53.4(6) yes
C(14) C(11) Si(3) C(16) -62.7(6) yes
C(15) Si(3) Si(1) Li(1) 157.7(4) yes
C(16) Si(3) Si(1) Li(1) -82.4(4) yes
C(20) Si(6) Si(5) Li(1) 44.9(9) yes
C(21) C(20) Si(6) C(24) 52(1) yes
C(21) C(20) Si(6) C(25) 161(1) yes
C(22) C(20) Si(6) C(24) -69(1) yes
C(22) C(20) Si(6) C(25) 39(1) yes
C(23) C(20) Si(6) C(24) -179(1) yes
C(23) C(20) Si(6) C(25) -69(1) yes
C(24) Si(6) Si(5) Li(1) -56.8(5) yes
C(25) Si(6) Si(5) Li(1) -168.3(5) yes
C(26) Si(7) Si(5) Li(1) 37.2(4) yes
C(27) C(26) Si(7) C(30) 61.5(6) yes
C(27) C(26) Si(7) C(31) -54.6(6) yes
C(28) C(26) Si(7) C(30) -179.5(6) yes
C(28) C(26) Si(7) C(31) 64.4(6) yes
C(29) C(26) Si(7) C(30) -59.3(7) yes
C(29) C(26) Si(7) C(31) -175.4(6) yes
C(30) Si(7) Si(5) Li(1) 157.4(5) yes
C(31) Si(7) Si(5) Li(1) -82.1(5) yes
C(32) Si(8) C(4) Li(2) 118(1) yes
C(33) Si(8) C(4) Li(2) -119.4(9) yes
C(34) Si(8) C(4) Li(2) 0(1) yes
C(35) O C(38) C(37) 2(1) yes
C(35) C(36) C(37) C(38) 30(1) yes
C(36) C(35) O C(38) 17(1) yes
C(36) C(35) O Li(1) -161.2(9) yes
C(37) C(38) O Li(1) -179.5(8) yes
Li(1) Si(1) C(1) Li(2) 24.6(6) yes
Li(1) Si(5) C(3) Li(2) 33.1(6) yes
Li(1) Si(5) C(3) Li(2) 33.1(6) yes
